data_7010814
loop_
_publ_author_name
'William J. Evans'
'Dimitrios G. Giarikos'
'Matthew A. Johnston'
'Michael A. Greci'
'Joseph W. Ziller'

_publ_section_title
;
 Reactivity of the europium hexafluoroacetylacetonate (hfac) complex,
 Eu(hfac)3(diglyme), and related analogs with potassium: formation of
 the fluoride hfac &#x201C;ate&#x201D; complexes,
 [LnF(hfac)3K(diglyme)]2
;
_journal_issue 4
_journal_name_full 'J. Chem. Soc., Dalton Trans.'
_journal_page_first 520
_journal_page_last 526
_journal_paper_doi 10.1039/b104095m
_journal_year 2002
_chemical_formula_sum 'C49 H42 F38 K2 Nd2 O18'
_chemical_formula_weight 2007.51
_chemical_name_systematic
; 
? 
;
_space_group_IT_number 2
_symmetry_cell_setting triclinic
_symmetry_space_group_name_Hall '-P 1'
_symmetry_space_group_name_H-M 'P -1'
_atom_sites_solution_hydrogens geom
_atom_sites_solution_primary direct
_atom_sites_solution_secondary difmap
_audit_creation_method SHELXTL
_cell_angle_alpha 90.7270(10)
_cell_angle_beta 91.9570(10)
_cell_angle_gamma 110.7140(10)
_cell_formula_units_Z 2
_cell_length_a 13.1362(9)
_cell_length_b 13.3292(9)
_cell_length_c 22.1816(14)
_cell_measurement_temperature 158(2)
_cell_volume 3629.4(4)
_computing_cell_refinement 'Bruker SMART/SAINT'
_computing_data_collection 'Bruker SMART'
_computing_data_reduction 'Bruker SHELXTL'
_computing_molecular_graphics 'Bruker SHELXTL'
_computing_publication_material 'Bruker SHELXTL'
_computing_structure_refinement 'Bruker SHELXTL'
_computing_structure_solution 'Bruker SHELXTL'
_diffrn_ambient_temperature 158(2)
_diffrn_measured_fraction_theta_full 0.951
_diffrn_measured_fraction_theta_max 0.951
_diffrn_measurement_device_type 'CCD area detector'
_diffrn_measurement_method 'phi and omega scans'
_diffrn_radiation_monochromator graphite
_diffrn_radiation_source 'sealed tube'
_diffrn_radiation_type MoK\a
_diffrn_radiation_wavelength 0.71073
_diffrn_reflns_av_R_equivalents 0.0448
_diffrn_reflns_av_sigmaI/netI 0.0533
_diffrn_reflns_limit_h_max 16
_diffrn_reflns_limit_h_min -16
_diffrn_reflns_limit_k_max 17
_diffrn_reflns_limit_k_min -16
_diffrn_reflns_limit_l_max 29
_diffrn_reflns_limit_l_min -29
_diffrn_reflns_number 39261
_diffrn_reflns_theta_full 28.29
_diffrn_reflns_theta_max 28.29
_diffrn_reflns_theta_min 0.92
_diffrn_standards_decay_% '< 1.0'
_exptl_absorpt_coefficient_mu 1.688
_exptl_absorpt_correction_T_max 0.8104
_exptl_absorpt_correction_T_min 0.6680
_exptl_absorpt_correction_type none
_exptl_crystal_colour lt_purple
_exptl_crystal_density_diffrn 1.837
_exptl_crystal_density_meas ?
_exptl_crystal_density_method 'not measured'
_exptl_crystal_description irregular
_exptl_crystal_F_000 1960
_exptl_crystal_size_max 0.26
_exptl_crystal_size_mid 0.25
_exptl_crystal_size_min 0.13
_refine_diff_density_max 3.642
_refine_diff_density_min -2.764
_refine_diff_density_rms 0.133
_refine_ls_extinction_coef 0.00011(10)
_refine_ls_extinction_expression Fc^*^=kFc[1+0.001xFc^2^\l^3^/sin(2\q)]^-1/4^
_refine_ls_extinction_method SHELXTL
_refine_ls_goodness_of_fit_ref 1.030
_refine_ls_hydrogen_treatment constr
_refine_ls_matrix_type full
_refine_ls_number_parameters 977
_refine_ls_number_reflns 17150
_refine_ls_number_restraints 396
_refine_ls_restrained_S_all 1.070
_refine_ls_R_factor_all 0.0660
_refine_ls_R_factor_gt 0.0492
_refine_ls_shift/su_max 0.377
_refine_ls_shift/su_mean 0.007
_refine_ls_structure_factor_coef Fsqd
_refine_ls_weighting_details 'calc w=1/[\s^2^(Fo^2^)+(0.0431P)^2^+17.7849P] where P=(Fo^2^+2Fc^2^)/3'
_refine_ls_weighting_scheme calc
_refine_ls_wR_factor_gt 0.1158
_refine_ls_wR_factor_ref 0.1283
_reflns_number_gt 13659
_reflns_number_total 17150
_reflns_threshold_expression >2sigma(I)
_cod_data_source_file b104095m.txt
_cod_data_source_block dg34
_cod_depositor_comments
;
The following automatic conversions were performed:
'_symmetry_cell_setting' value 'Triclinic' changed to 'triclinic'
according to '/home/saulius/struct/CIF-dictionaries/cif_core.dic'
dictionary named 'cif_core.dic' version 2.4.1 from 2010-06-29.

Automatic conversion script
Id: cif_fix_enum 1527 2010-12-29 10:47:43Z saulius 

The following automatic conversions were performed:

'_exptl_crystal_density_meas' value 'none' was changed to '?' - the
value is perceived as not measured.

Automatic conversion script
Id: cif_fix_values 3008 2015-01-20 13:52:24Z robertas 
;
_cod_original_sg_symbol_H-M P-1
_cod_database_code 7010814

loop_
_symmetry_equiv_pos_as_xyz
'x, y, z'
'-x, -y, -z'

loop_
_atom_site_label
_atom_site_type_symbol
_atom_site_fract_x
_atom_site_fract_y
_atom_site_fract_z
_atom_site_U_iso_or_equiv
_atom_site_adp_type
_atom_site_occupancy
_atom_site_symmetry_multiplicity
_atom_site_calc_flag
_atom_site_refinement_flags
_atom_site_disorder_assembly
_atom_site_disorder_group
Nd1 Nd 0.88201(2) 0.87890(2) 0.467940(11) 0.02324(8) Uani 1 1 d . . .
K1 K 0.86965(11) 1.17107(13) 0.42241(9) 0.0638(5) Uani 1 1 d . . .
O1 O 0.8966(3) 0.7531(3) 0.54513(17) 0.0316(8) Uani 1 1 d . . .
O2 O 0.7440(3) 0.8551(3) 0.54261(18) 0.0356(8) Uani 1 1 d . . .
O3 O 0.7264(3) 0.7258(3) 0.4306(2) 0.0402(9) Uani 1 1 d . . .
O4 O 0.7437(3) 0.9423(3) 0.42016(16) 0.0307(8) Uani 1 1 d . . .
O5 O 0.9584(3) 0.9789(3) 0.37699(16) 0.0350(8) Uani 1 1 d . . .
O6 O 0.9504(3) 0.7694(3) 0.4040(2) 0.0403(9) Uani 1 1 d . . .
O7 O 0.8331(5) 1.2820(6) 0.3217(4) 0.095(2) Uani 1 1 d . . .
O8 O 0.7475(5) 1.3045(4) 0.4346(3) 0.0812(19) Uani 1 1 d . . .
O9 O 0.7818(4) 1.1906(4) 0.5320(2) 0.0547(12) Uani 1 1 d . . .
C32 C 0.6544(5) 0.8504(4) -0.0607(2) 0.0356(12) Uani 1 1 d D . .
F32 F 0.6779(3) 0.9503(3) -0.0397(2) 0.0549(10) Uani 1 1 d D . .
F33 F 0.6451(3) 0.8515(3) -0.12057(15) 0.0520(9) Uani 1 1 d D . .
F34 F 0.7408(3) 0.8226(3) -0.04694(16) 0.0433(8) Uani 1 1 d D . .
C1 C 0.8608(5) 0.6017(5) 0.6052(3) 0.0452(15) Uani 1 1 d D . .
F1 F 0.9350(5) 0.5807(5) 0.5748(3) 0.114(3) Uani 1 1 d D . .
F2 F 0.7814(3) 0.5093(3) 0.6096(2) 0.0676(12) Uani 1 1 d D . .
F3 F 0.9036(7) 0.6314(4) 0.6595(3) 0.133(3) Uani 1 1 d D . .
C2 C 0.8261(4) 0.6894(4) 0.5768(2) 0.0310(11) Uani 1 1 d . . .
C3 C 0.7238(4) 0.6912(4) 0.5901(2) 0.0341(12) Uani 1 1 d . . .
H3A H 0.6746 0.6332 0.6108 0.041 Uiso 1 1 calc R . .
C4 C 0.6929(4) 0.7763(4) 0.5734(2) 0.0310(11) Uani 1 1 d . . .
C5 C 0.5835(5) 0.7791(5) 0.5938(3) 0.0430(14) Uani 1 1 d D . .
F4 F 0.6000(4) 0.8624(4) 0.6318(2) 0.0759(14) Uani 1 1 d D . .
F5 F 0.5249(4) 0.7932(5) 0.5478(2) 0.0892(19) Uani 1 1 d D . .
F6 F 0.5243(3) 0.6931(3) 0.62285(19) 0.0566(10) Uani 1 1 d D . .
C6 C 0.5635(5) 0.5932(5) 0.3987(3) 0.0580(19) Uani 1 1 d D . .
F7 F 0.6047(5) 0.5511(4) 0.3554(3) 0.0981(19) Uani 1 1 d D . .
F8 F 0.5672(5) 0.5341(4) 0.4450(3) 0.106(2) Uani 1 1 d D . .
F9 F 0.4633(4) 0.5749(4) 0.3800(3) 0.104(2) Uani 1 1 d D . .
C7 C 0.6323(4) 0.7111(5) 0.4107(3) 0.0369(12) Uani 1 1 d . . .
C8 C 0.5864(4) 0.7877(5) 0.3973(2) 0.0335(12) Uani 1 1 d . . .
H8A H 0.5119 0.7648 0.3841 0.040 Uiso 1 1 calc R . .
C9 C 0.6468(4) 0.8977(4) 0.4026(2) 0.0301(11) Uani 1 1 d . . .
C10 C 0.5882(5) 0.9753(5) 0.3882(3) 0.0473(15) Uani 1 1 d D . .
F10 F 0.5636(4) 1.0149(4) 0.4392(2) 0.0807(15) Uani 1 1 d D . .
F11 F 0.6515(3) 1.0585(4) 0.3587(2) 0.0784(16) Uani 1 1 d D . .
F12 F 0.4955(3) 0.9323(3) 0.3557(2) 0.0598(11) Uani 1 1 d D . .
C11 C 1.0361(7) 1.0517(6) 0.2871(3) 0.064(2) Uani 1 1 d D . .
F13 F 1.1277(10) 1.0566(11) 0.2592(6) 0.100(4) Uiso 0.50 1 d PD A 1
F14 F 1.0399(7) 1.1461(6) 0.3096(4) 0.0521(19) Uiso 0.50 1 d PD A 1
F15 F 0.9654(10) 1.0327(10) 0.2414(5) 0.091(4) Uiso 0.50 1 d PD A 1
F13B F 1.0781(10) 1.0353(9) 0.2383(5) 0.078(3) Uiso 0.50 1 d P A 2
F14B F 1.0908(9) 1.1399(9) 0.3121(5) 0.074(3) Uiso 0.50 1 d P A 2
F15B F 0.9345(12) 1.0549(12) 0.2574(7) 0.104(4) Uiso 0.50 1 d P A 2
C12 C 1.0026(5) 0.9588(5) 0.3322(3) 0.0408(13) Uani 1 1 d . A .
C13 C 1.0222(6) 0.8666(6) 0.3169(3) 0.0519(17) Uani 1 1 d . . .
H13A H 1.0560 0.8628 0.2802 0.062 Uiso 1 1 calc R A .
C14 C 0.9926(5) 0.7790(5) 0.3547(3) 0.0473(16) Uani 1 1 d . A .
C15 C 1.0099(6) 0.6738(7) 0.3343(4) 0.081(3) Uani 1 1 d D . .
F16 F 1.1102(8) 0.6959(10) 0.3171(6) 0.098(3) Uiso 0.50 1 d PD A 1
F17 F 1.0243(7) 0.6141(7) 0.3848(4) 0.059(2) Uiso 0.50 1 d PD A 1
F18 F 0.9112(7) 0.6024(7) 0.3155(4) 0.047(2) Uiso 0.50 1 d PD A 1
F16B F 1.0508(7) 0.6894(7) 0.2732(4) 0.064(2) Uiso 0.50 1 d P A 2
F17B F 1.0716(12) 0.6514(11) 0.3614(7) 0.100(4) Uiso 0.50 1 d P A 2
F18B F 0.9451(16) 0.6119(16) 0.3081(9) 0.126(7) Uiso 0.50 1 d P A 2
C16 C 0.8529(13) 1.2631(11) 0.2640(6) 0.131(5) Uani 1 1 d . . .
H16A H 0.8323 1.3115 0.2374 0.197 Uiso 1 1 calc R . .
H16B H 0.8102 1.1885 0.2522 0.197 Uiso 1 1 calc R . .
H16C H 0.9306 1.2756 0.2607 0.197 Uiso 1 1 calc R . .
C17 C 0.7611(9) 1.3393(8) 0.3322(6) 0.093(4) Uani 1 1 d . . .
H17A H 0.7760 1.3979 0.3030 0.111 Uiso 1 1 calc R . .
H17B H 0.6853 1.2899 0.3241 0.111 Uiso 1 1 calc R . .
C18 C 0.7699(8) 1.3840(8) 0.3913(6) 0.094(3) Uani 1 1 d . . .
H18A H 0.8445 1.4364 0.3992 0.112 Uiso 1 1 calc R . .
H18B H 0.7183 1.4226 0.3946 0.112 Uiso 1 1 calc R . .
C19 C 0.7514(8) 1.3436(7) 0.4936(5) 0.084(3) Uani 1 1 d . . .
H19A H 0.7070 1.3899 0.4955 0.100 Uiso 1 1 calc R . .
H19B H 0.8275 1.3877 0.5058 0.100 Uiso 1 1 calc R . .
C20 C 0.7085(7) 1.2518(8) 0.5370(4) 0.072(2) Uani 1 1 d . . .
H20A H 0.7108 1.2797 0.5788 0.086 Uiso 1 1 calc R . .
H20B H 0.6325 1.2063 0.5254 0.086 Uiso 1 1 calc R . .
C21 C 0.7402(7) 1.1029(7) 0.5711(4) 0.069(2) Uani 1 1 d . . .
H21A H 0.7128 1.1267 0.6071 0.103 Uiso 1 1 calc R . .
H21B H 0.7983 1.0763 0.5831 0.103 Uiso 1 1 calc R . .
H21C H 0.6807 1.0453 0.5500 0.103 Uiso 1 1 calc R . .
F19 F 1.0649(2) 0.9443(2) 0.49947(13) 0.0279(6) Uani 1 1 d . . .
Nd2 Nd 0.44363(2) 0.56199(2) 0.062979(11) 0.02264(8) Uani 1 1 d . . .
K2 K 0.76766(9) 0.68705(10) 0.05660(5) 0.0339(3) Uani 1 1 d . . .
O11 O 0.2642(3) 0.4206(3) 0.06473(16) 0.0303(8) Uani 1 1 d . . .
O12 O 0.4404(3) 0.4313(3) 0.14055(17) 0.0350(8) Uani 1 1 d . . .
O13 O 0.3659(3) 0.6179(3) 0.14906(16) 0.0329(8) Uani 1 1 d . . .
O14 O 0.5918(3) 0.6710(3) 0.13476(15) 0.0294(7) Uani 1 1 d . . .
O15 O 0.5670(3) 0.7163(3) 0.00803(16) 0.0285(7) Uani 1 1 d . . .
O16 O 0.3415(3) 0.6631(3) 0.01760(17) 0.0339(8) Uani 1 1 d . . .
O17 O 0.7915(4) 0.5203(4) 0.1239(2) 0.0534(12) Uani 1 1 d . . .
O18 O 0.9655(4) 0.7136(5) 0.1154(2) 0.0602(13) Uani 1 1 d . . .
O19 O 0.9342(4) 0.8937(4) 0.0658(2) 0.0540(12) Uani 1 1 d . . .
C22 C 0.0898(5) 0.3294(5) 0.0969(3) 0.0505(16) Uani 1 1 d D . .
F20 F 0.0338(4) 0.2658(6) 0.1386(2) 0.116(3) Uani 1 1 d D . .
F21 F 0.0543(4) 0.4092(4) 0.0917(3) 0.110(2) Uani 1 1 d D . .
F22 F 0.0618(3) 0.2725(4) 0.0457(2) 0.0704(13) Uani 1 1 d D . .
C23 C 0.2132(4) 0.3707(4) 0.1085(2) 0.0339(12) Uani 1 1 d . . .
C24 C 0.2541(5) 0.3471(5) 0.1622(2) 0.0383(13) Uani 1 1 d . . .
H24A H 0.2054 0.3100 0.1919 0.046 Uiso 1 1 calc R . .
C25 C 0.3659(5) 0.3768(4) 0.1736(2) 0.0367(12) Uani 1 1 d . . .
C26 C 0.4066(6) 0.3420(5) 0.2325(3) 0.0531(18) Uani 1 1 d D . .
F23 F 0.3314(4) 0.2618(4) 0.2581(2) 0.0891(17) Uani 1 1 d D . .
F24 F 0.4859(5) 0.3060(6) 0.2241(2) 0.106(2) Uani 1 1 d D . .
F25 F 0.4401(7) 0.4215(4) 0.2706(2) 0.141(3) Uani 1 1 d D . .
C27 C 0.3085(5) 0.6620(5) 0.2410(3) 0.0457(15) Uani 1 1 d D . .
F26 F 0.3428(3) 0.7222(4) 0.29029(18) 0.0737(15) Uani 1 1 d D . .
F27 F 0.2542(5) 0.5636(4) 0.2573(2) 0.096(2) Uani 1 1 d D . .
F28 F 0.2368(4) 0.6951(5) 0.2125(2) 0.0804(16) Uani 1 1 d D . .
C28 C 0.4001(4) 0.6620(4) 0.1995(2) 0.0322(11) Uani 1 1 d . . .
C29 C 0.5073(5) 0.7083(5) 0.2214(2) 0.0354(12) Uani 1 1 d . . .
H29A H 0.5215 0.7394 0.2610 0.043 Uiso 1 1 calc R . .
C30 C 0.5941(4) 0.7101(4) 0.1867(2) 0.0302(11) Uani 1 1 d . . .
C31 C 0.7099(5) 0.7644(5) 0.2153(2) 0.0422(14) Uani 1 1 d D . .
F29 F 0.7466(5) 0.6927(4) 0.2367(3) 0.114(2) Uani 1 1 d D . .
F30 F 0.7787(3) 0.8150(5) 0.1748(2) 0.0908(19) Uani 1 1 d D . .
F31 F 0.7169(3) 0.8338(4) 0.2589(2) 0.0799(16) Uani 1 1 d D . .
C33 C 0.5505(4) 0.7738(4) -0.0326(2) 0.0276(10) Uani 1 1 d . . .
C34 C 0.4528(4) 0.7813(4) -0.0534(2) 0.0329(11) Uani 1 1 d . . .
H34A H 0.4518 0.8234 -0.0875 0.039 Uiso 1 1 calc R . .
C35 C 0.3555(4) 0.7274(4) -0.0248(2) 0.0314(11) Uani 1 1 d . . .
C36 C 0.2539(5) 0.7524(5) -0.0445(3) 0.0436(14) Uani 1 1 d D . .
F35 F 0.1632(3) 0.6719(3) -0.0341(2) 0.0678(13) Uani 1 1 d D . .
F36 F 0.2499(4) 0.7717(4) -0.10299(19) 0.0733(13) Uani 1 1 d D . .
F37 F 0.2515(4) 0.8377(4) -0.0146(2) 0.0722(13) Uani 1 1 d D . .
C37 C 0.7096(7) 0.4573(7) 0.1607(4) 0.067(2) Uani 1 1 d . . .
H37A H 0.7335 0.4035 0.1803 0.101 Uiso 1 1 calc R . .
H37B H 0.6430 0.4211 0.1359 0.101 Uiso 1 1 calc R . .
H37C H 0.6949 0.5031 0.1915 0.101 Uiso 1 1 calc R . .
C38 C 0.8969(6) 0.5360(7) 0.1494(4) 0.063(2) Uani 1 1 d . . .
H38A H 0.9083 0.4665 0.1505 0.076 Uiso 1 1 calc R . .
H38B H 0.9031 0.5647 0.1912 0.076 Uiso 1 1 calc R . .
C39 C 0.9809(7) 0.6121(8) 0.1128(4) 0.071(2) Uani 1 1 d . . .
H39A H 1.0546 0.6202 0.1292 0.085 Uiso 1 1 calc R . .
H39B H 0.9736 0.5851 0.0705 0.085 Uiso 1 1 calc R . .
C40 C 1.0515(6) 0.7985(8) 0.0929(4) 0.071(2) Uani 1 1 d . . .
H40A H 1.0599 0.7840 0.0499 0.085 Uiso 1 1 calc R . .
H40B H 1.1201 0.8052 0.1154 0.085 Uiso 1 1 calc R . .
C41 C 1.0304(6) 0.8995(7) 0.0992(4) 0.071(3) Uani 1 1 d . . .
H41A H 1.0226 0.9141 0.1423 0.085 Uiso 1 1 calc R . .
H41B H 1.0931 0.9594 0.0846 0.085 Uiso 1 1 calc R . .
C42 C 0.9128(8) 0.9907(6) 0.0691(4) 0.071(2) Uani 1 1 d . . .
H42A H 0.9819 1.0517 0.0718 0.107 Uiso 1 1 calc R . .
H42B H 0.8714 0.9910 0.1050 0.107 Uiso 1 1 calc R . .
H42C H 0.8705 0.9964 0.0329 0.107 Uiso 1 1 calc R . .
C43 C 0.4235(8) 0.9686(7) 0.1936(3) 0.064(2) Uani 1 1 d . . .
C44 C 0.4078(7) 0.9095(6) 0.1407(3) 0.0565(18) Uani 1 1 d . . .
H44A H 0.3356 0.8709 0.1259 0.068 Uiso 1 1 calc R . .
C45 C 0.4932(7) 0.9045(6) 0.1088(4) 0.0611(19) Uani 1 1 d . . .
H45A H 0.4791 0.8633 0.0721 0.073 Uiso 1 1 calc R . .
C46 C 0.5968(8) 0.9570(8) 0.1282(5) 0.082(3) Uani 1 1 d . . .
H46A H 0.6556 0.9523 0.1061 0.098 Uiso 1 1 calc R . .
C47 C 0.6159(10) 1.0172(9) 0.1805(6) 0.107(4) Uani 1 1 d . . .
H47A H 0.6887 1.0555 0.1945 0.129 Uiso 1 1 calc R . .
C48 C 0.5292(11) 1.0229(8) 0.2133(4) 0.095(4) Uani 1 1 d . . .
H48A H 0.5435 1.0647 0.2497 0.114 Uiso 1 1 calc R . .
C49 C 0.3279(11) 0.9737(10) 0.2286(5) 0.107(4) Uani 1 1 d . . .
H49A H 0.2596 0.9313 0.2069 0.160 Uiso 1 1 calc R . .
H49B H 0.3324 1.0484 0.2326 0.160 Uiso 1 1 calc R . .
H49C H 0.3301 0.9446 0.2688 0.160 Uiso 1 1 calc R . .
F38 F 0.5870(2) 0.5108(2) 0.03532(12) 0.0291(6) Uani 1 1 d . . .

loop_
_atom_site_aniso_label
_atom_site_aniso_U_11
_atom_site_aniso_U_22
_atom_site_aniso_U_33
_atom_site_aniso_U_23
_atom_site_aniso_U_13
_atom_site_aniso_U_12
Nd1 0.02088(13) 0.02040(13) 0.02680(14) 0.00264(10) -0.00087(10) 0.00540(10)
K1 0.0341(7) 0.0474(8) 0.1014(13) 0.0409(9) -0.0150(8) 0.0043(6)
O1 0.0259(17) 0.0300(19) 0.037(2) 0.0100(15) 0.0022(15) 0.0076(15)
O2 0.034(2) 0.034(2) 0.039(2) 0.0114(16) 0.0077(16) 0.0116(16)
O3 0.034(2) 0.0283(19) 0.053(3) -0.0047(17) -0.0092(18) 0.0064(16)
O4 0.0250(17) 0.0297(18) 0.0355(19) 0.0038(15) -0.0050(15) 0.0078(14)
O5 0.041(2) 0.035(2) 0.0291(19) 0.0025(16) 0.0076(16) 0.0133(17)
O6 0.041(2) 0.030(2) 0.053(3) -0.0056(18) 0.0042(19) 0.0155(17)
O7 0.065(4) 0.116(6) 0.115(6) 0.074(5) 0.018(4) 0.043(4)
O8 0.096(5) 0.041(3) 0.104(5) 0.013(3) -0.033(4) 0.024(3)
O9 0.042(2) 0.046(3) 0.076(3) 0.009(2) -0.009(2) 0.017(2)
C32 0.039(3) 0.030(3) 0.040(3) 0.007(2) 0.010(2) 0.015(2)
F32 0.049(2) 0.0271(17) 0.083(3) 0.0015(17) 0.016(2) 0.0050(15)
F33 0.056(2) 0.065(2) 0.0362(18) 0.0213(17) 0.0158(17) 0.0218(19)
F34 0.0321(17) 0.046(2) 0.053(2) 0.0170(16) 0.0134(15) 0.0138(15)
C1 0.039(3) 0.034(3) 0.059(4) 0.020(3) 0.002(3) 0.009(3)
F1 0.097(4) 0.109(4) 0.181(6) 0.099(4) 0.080(4) 0.082(4)
F2 0.055(2) 0.036(2) 0.110(4) 0.028(2) 0.010(2) 0.0122(18)
F3 0.206(7) 0.070(3) 0.125(5) -0.010(3) -0.113(5) 0.063(4)
C2 0.029(2) 0.026(2) 0.035(3) 0.008(2) -0.004(2) 0.005(2)
C3 0.027(2) 0.035(3) 0.034(3) 0.013(2) 0.002(2) 0.003(2)
C4 0.025(2) 0.036(3) 0.031(3) 0.005(2) 0.002(2) 0.009(2)
C5 0.039(3) 0.055(4) 0.037(3) 0.016(3) 0.011(3) 0.019(3)
F4 0.078(3) 0.062(3) 0.093(4) 0.002(3) 0.044(3) 0.028(2)
F5 0.048(2) 0.178(6) 0.059(3) 0.052(3) 0.016(2) 0.060(3)
F6 0.0352(18) 0.059(2) 0.074(3) 0.025(2) 0.0236(18) 0.0125(17)
C6 0.051(4) 0.035(3) 0.071(5) -0.006(3) -0.015(4) -0.003(3)
F7 0.096(4) 0.055(3) 0.129(5) -0.045(3) -0.014(4) 0.013(3)
F8 0.122(5) 0.046(3) 0.104(4) 0.015(3) -0.020(4) -0.026(3)
F9 0.043(2) 0.050(3) 0.199(7) -0.027(3) -0.034(3) -0.005(2)
C7 0.031(3) 0.034(3) 0.036(3) -0.007(2) -0.005(2) 0.001(2)
C8 0.024(2) 0.040(3) 0.032(3) -0.007(2) -0.004(2) 0.006(2)
C9 0.026(2) 0.039(3) 0.025(2) 0.001(2) -0.0016(19) 0.012(2)
C10 0.034(3) 0.051(4) 0.056(4) 0.010(3) -0.012(3) 0.016(3)
F10 0.092(4) 0.099(4) 0.079(3) -0.022(3) -0.013(3) 0.071(3)
F11 0.048(2) 0.060(3) 0.119(4) 0.046(3) -0.019(2) 0.009(2)
F12 0.0332(18) 0.068(3) 0.075(3) 0.015(2) -0.0181(18) 0.0158(18)
C11 0.083(6) 0.062(5) 0.031(3) -0.002(3) 0.026(4) 0.004(4)
C12 0.034(3) 0.046(3) 0.034(3) -0.004(3) 0.005(2) 0.004(3)
C13 0.050(4) 0.050(4) 0.051(4) -0.014(3) 0.023(3) 0.009(3)
C14 0.030(3) 0.042(3) 0.067(4) -0.020(3) 0.006(3) 0.010(3)
C15 0.047(4) 0.083(6) 0.107(8) -0.052(6) 0.011(5) 0.016(4)
C16 0.171(14) 0.127(11) 0.113(10) -0.022(9) -0.072(10) 0.082(10)
C17 0.097(7) 0.059(5) 0.125(9) 0.012(5) -0.055(7) 0.035(5)
C18 0.071(6) 0.075(6) 0.142(10) 0.047(7) 0.016(6) 0.033(5)
C19 0.075(6) 0.054(5) 0.121(9) -0.001(5) -0.025(6) 0.025(4)
C20 0.071(5) 0.082(6) 0.073(5) -0.010(5) -0.002(4) 0.042(5)
C21 0.071(5) 0.067(5) 0.067(5) 0.001(4) 0.025(4) 0.020(4)
F19 0.0232(13) 0.0275(14) 0.0315(15) 0.0010(12) -0.0009(11) 0.0076(11)
Nd2 0.02205(13) 0.02494(14) 0.01964(13) 0.00008(9) 0.00298(9) 0.00656(10)
K2 0.0237(5) 0.0432(7) 0.0307(6) -0.0023(5) -0.0004(4) 0.0069(5)
O11 0.0268(17) 0.0333(19) 0.0268(18) -0.0007(15) 0.0026(14) 0.0058(15)
O12 0.034(2) 0.038(2) 0.0320(19) 0.0083(16) 0.0011(16) 0.0102(16)
O13 0.0285(18) 0.040(2) 0.0273(18) -0.0064(16) 0.0036(15) 0.0090(16)
O14 0.0275(17) 0.0346(19) 0.0244(17) -0.0041(14) 0.0022(14) 0.0089(15)
O15 0.0255(17) 0.0294(18) 0.0291(18) 0.0058(14) 0.0010(14) 0.0075(14)
O16 0.0297(19) 0.037(2) 0.037(2) 0.0021(16) 0.0040(16) 0.0147(16)
O17 0.052(3) 0.065(3) 0.051(3) 0.004(2) -0.011(2) 0.031(2)
O18 0.037(2) 0.080(4) 0.063(3) -0.003(3) 0.000(2) 0.021(2)
O19 0.044(2) 0.048(3) 0.056(3) -0.007(2) 0.003(2) 0.000(2)
C22 0.031(3) 0.057(4) 0.053(4) -0.007(3) 0.008(3) 0.002(3)
F20 0.042(3) 0.180(6) 0.077(3) 0.030(4) 0.021(2) -0.023(3)
F21 0.036(2) 0.088(4) 0.212(7) -0.042(4) -0.003(3) 0.031(3)
F22 0.039(2) 0.083(3) 0.072(3) -0.024(2) -0.009(2) 0.003(2)
C23 0.030(3) 0.032(3) 0.035(3) -0.007(2) 0.008(2) 0.005(2)
C24 0.043(3) 0.034(3) 0.030(3) 0.001(2) 0.010(2) 0.002(2)
C25 0.047(3) 0.032(3) 0.027(3) 0.005(2) 0.004(2) 0.008(2)
C26 0.062(4) 0.047(4) 0.040(3) 0.015(3) -0.010(3) 0.007(3)
F23 0.094(4) 0.090(4) 0.061(3) 0.052(3) 0.000(3) 0.003(3)
F24 0.091(4) 0.171(6) 0.074(3) 0.064(4) 0.004(3) 0.068(4)
F25 0.270(9) 0.057(3) 0.055(3) -0.005(2) -0.075(4) 0.013(4)
C27 0.038(3) 0.062(4) 0.035(3) -0.007(3) 0.011(3) 0.015(3)
F26 0.051(2) 0.119(4) 0.046(2) -0.039(2) 0.0083(18) 0.025(2)
F27 0.104(4) 0.075(3) 0.096(4) 0.007(3) 0.075(3) 0.006(3)
F28 0.050(2) 0.149(5) 0.058(3) -0.016(3) 0.007(2) 0.057(3)
C28 0.036(3) 0.030(3) 0.031(3) 0.001(2) 0.008(2) 0.011(2)
C29 0.038(3) 0.039(3) 0.025(2) -0.003(2) 0.004(2) 0.009(2)
C30 0.034(3) 0.029(3) 0.026(2) -0.001(2) 0.000(2) 0.008(2)
C31 0.033(3) 0.061(4) 0.030(3) -0.007(3) 0.000(2) 0.014(3)
F29 0.078(4) 0.083(4) 0.176(6) -0.007(4) -0.077(4) 0.031(3)
F30 0.041(2) 0.137(5) 0.052(3) -0.019(3) 0.0072(19) -0.020(3)
F31 0.045(2) 0.108(4) 0.067(3) -0.053(3) -0.007(2) 0.005(2)
C33 0.030(2) 0.025(2) 0.030(2) 0.0026(19) 0.005(2) 0.011(2)
C34 0.037(3) 0.035(3) 0.030(3) 0.004(2) 0.001(2) 0.017(2)
C35 0.034(3) 0.031(3) 0.032(3) -0.001(2) -0.002(2) 0.015(2)
C36 0.037(3) 0.051(4) 0.050(4) 0.003(3) -0.002(3) 0.024(3)
F35 0.0310(19) 0.062(3) 0.108(4) 0.016(2) -0.010(2) 0.0148(18)
F36 0.062(3) 0.116(4) 0.060(3) 0.019(3) -0.009(2) 0.053(3)
F37 0.058(3) 0.068(3) 0.106(4) -0.022(3) -0.012(2) 0.044(2)
C37 0.066(5) 0.063(5) 0.084(6) 0.024(4) 0.000(4) 0.036(4)
C38 0.056(4) 0.089(6) 0.058(4) 0.008(4) -0.003(4) 0.043(4)
C39 0.053(4) 0.091(6) 0.082(6) -0.001(5) -0.002(4) 0.044(5)
C40 0.031(3) 0.103(7) 0.068(5) -0.006(5) -0.002(3) 0.011(4)
C41 0.043(4) 0.081(6) 0.056(4) -0.008(4) -0.003(3) -0.018(4)
C42 0.091(6) 0.043(4) 0.064(5) -0.004(4) 0.016(4) 0.005(4)
C43 0.105(7) 0.059(5) 0.042(4) 0.013(3) 0.011(4) 0.045(5)
C44 0.069(5) 0.064(5) 0.044(4) -0.005(3) -0.006(3) 0.033(4)
C45 0.079(5) 0.057(4) 0.052(4) 0.001(3) 0.009(4) 0.029(4)
C46 0.074(6) 0.084(7) 0.089(7) 0.029(6) 0.009(5) 0.028(5)
C47 0.088(8) 0.095(8) 0.098(8) 0.038(7) -0.032(7) -0.017(6)
C48 0.134(10) 0.061(6) 0.055(5) 0.000(4) -0.019(6) -0.006(6)
C49 0.168(12) 0.122(9) 0.076(6) 0.035(6) 0.057(7) 0.102(9)
F38 0.0291(14) 0.0344(16) 0.0238(14) -0.0024(12) 0.0014(11) 0.0112(12)

loop_
_atom_type_symbol
_atom_type_description
_atom_type_scat_dispersion_real
_atom_type_scat_dispersion_imag
_atom_type_scat_source
C C 0.0033 0.0016 'International Tables Vol C Tables 4.2.6.8 and 6.1.1.4'
H H 0.0000 0.0000 'International Tables Vol C Tables 4.2.6.8 and 6.1.1.4'
O O 0.0106 0.0060 'International Tables Vol C Tables 4.2.6.8 and 6.1.1.4'
F F 0.0171 0.0103 'International Tables Vol C Tables 4.2.6.8 and 6.1.1.4'
K K 0.2009 0.2494 'International Tables Vol C Tables 4.2.6.8 and 6.1.1.4'
Nd Nd -0.1943 3.0179 'International Tables Vol C Tables 4.2.6.8 and 6.1.1.4'

loop_
_geom_angle_atom_site_label_1
_geom_angle_atom_site_label_2
_geom_angle_atom_site_label_3
_geom_angle
_geom_angle_site_symmetry_1
_geom_angle_site_symmetry_3
_geom_angle_publ_flag
F19 Nd1 F19 69.12(12) 2_776 . ?
F19 Nd1 O6 137.90(12) 2_776 . ?
F19 Nd1 O6 80.02(12) . . ?
F19 Nd1 O3 143.52(12) 2_776 . ?
F19 Nd1 O3 147.26(12) . . ?
O6 Nd1 O3 72.42(14) . . ?
F19 Nd1 O2 82.49(12) 2_776 . ?
F19 Nd1 O2 119.06(12) . . ?
O6 Nd1 O2 138.85(13) . . ?
O3 Nd1 O2 74.87(14) . . ?
F19 Nd1 O1 115.08(11) 2_776 . ?
F19 Nd1 O1 75.71(11) . . ?
O6 Nd1 O1 82.49(14) . . ?
O3 Nd1 O1 83.37(13) . . ?
O2 Nd1 O1 69.48(12) . . ?
F19 Nd1 O5 76.93(11) 2_776 . ?
F19 Nd1 O5 81.29(12) . . ?
O6 Nd1 O5 70.51(14) . . ?
O3 Nd1 O5 105.08(14) . . ?
O2 Nd1 O5 143.29(13) . . ?
O1 Nd1 O5 147.11(13) . . ?
F19 Nd1 O4 76.21(11) 2_776 . ?
F19 Nd1 O4 139.79(11) . . ?
O6 Nd1 O4 115.94(13) . . ?
O3 Nd1 O4 70.38(13) . . ?
O2 Nd1 O4 74.36(13) . . ?
O1 Nd1 O4 139.71(12) . . ?
O5 Nd1 O4 71.40(13) . . ?
F19 K1 O9 72.95(12) 2_776 . ?
F19 K1 O8 132.48(18) 2_776 . ?
O9 K1 O8 59.62(18) . . ?
F19 K1 O7 166.70(19) 2_776 . ?
O9 K1 O7 120.2(2) . . ?
O8 K1 O7 60.6(2) . . ?
F19 K1 O4 64.01(9) 2_776 . ?
O9 K1 O4 89.05(13) . . ?
O8 K1 O4 115.02(15) . . ?
O7 K1 O4 115.1(2) . . ?
F19 K1 O1 63.33(10) 2_776 2_776 ?
O9 K1 O1 101.77(13) . 2_776 ?
O8 K1 O1 121.59(16) . 2_776 ?
O7 K1 O1 109.54(16) . 2_776 ?
O4 K1 O1 119.65(11) . 2_776 ?
F19 K1 F11 115.92(11) 2_776 . ?
O9 K1 F11 94.35(15) . . ?
O8 K1 F11 72.88(16) . . ?
O7 K1 F11 67.12(17) . . ?
O4 K1 F11 52.98(11) . . ?
O1 K1 F11 162.40(16) 2_776 . ?
C2 O1 Nd1 131.3(3) . . ?
C2 O1 K1 122.8(3) . 2_776 ?
Nd1 O1 K1 103.54(12) . 2_776 ?
C4 O2 Nd1 131.8(4) . . ?
C7 O3 Nd1 136.0(4) . . ?
C9 O4 Nd1 134.2(3) . . ?
C9 O4 K1 127.0(3) . . ?
Nd1 O4 K1 98.68(11) . . ?
C12 O5 Nd1 134.1(4) . . ?
C12 O5 K1 137.2(4) . . ?
Nd1 O5 K1 88.53(11) . . ?
C14 O6 Nd1 135.9(4) . . ?
C16 O7 C17 118.4(8) . . ?
C16 O7 K1 125.3(7) . . ?
C17 O7 K1 113.9(6) . . ?
C19 O8 C18 113.7(8) . . ?
C19 O8 K1 112.6(5) . . ?
C18 O8 K1 113.0(6) . . ?
C21 O9 C20 105.2(6) . . ?
C21 O9 K1 122.5(4) . . ?
C20 O9 K1 120.5(5) . . ?
F32 C32 F33 107.9(5) . . ?
F32 C32 F34 106.9(5) . . ?
F33 C32 F34 107.1(4) . . ?
F32 C32 C33 110.7(4) . . ?
F33 C32 C33 112.6(4) . . ?
F34 C32 C33 111.4(4) . . ?
C32 F34 K2 127.4(3) . . ?
F3 C1 F2 107.2(6) . . ?
F3 C1 F1 106.1(7) . . ?
F2 C1 F1 105.3(6) . . ?
F3 C1 C2 110.7(5) . . ?
F2 C1 C2 114.3(5) . . ?
F1 C1 C2 112.7(5) . . ?
C1 F1 K1 99.5(4) . 2_776 ?
O1 C2 C3 128.1(5) . . ?
O1 C2 C1 114.4(5) . . ?
C3 C2 C1 117.4(5) . . ?
C4 C3 C2 120.9(5) . . ?
O2 C4 C3 127.9(5) . . ?
O2 C4 C5 113.3(5) . . ?
C3 C4 C5 118.8(5) . . ?
F5 C5 F6 108.8(5) . . ?
F5 C5 F4 106.1(6) . . ?
F6 C5 F4 105.9(5) . . ?
F5 C5 C4 110.9(5) . . ?
F6 C5 C4 114.6(5) . . ?
F4 C5 C4 110.1(5) . . ?
F9 C6 F8 111.1(7) . . ?
F9 C6 F7 104.5(6) . . ?
F8 C6 F7 102.5(7) . . ?
F9 C6 C7 115.0(6) . . ?
F8 C6 C7 111.9(5) . . ?
F7 C6 C7 110.9(6) . . ?
O3 C7 C8 128.1(5) . . ?
O3 C7 C6 113.5(5) . . ?
C8 C7 C6 118.4(5) . . ?
C7 C8 C9 121.8(5) . . ?
O4 C9 C8 128.2(5) . . ?
O4 C9 C10 114.0(5) . . ?
C8 C9 C10 117.8(5) . . ?
F11 C10 F12 107.6(5) . . ?
F11 C10 F10 106.4(6) . . ?
F12 C10 F10 106.7(5) . . ?
F11 C10 C9 110.9(5) . . ?
F12 C10 C9 114.5(5) . . ?
F10 C10 C9 110.3(5) . . ?
C10 F11 K1 113.2(3) . . ?
F14B C11 F13B 112.0(9) . . ?
F14B C11 F15 128.4(10) . . ?
F13B C11 F15 69.2(8) . . ?
F14B C11 F14 31.4(5) . . ?
F13B C11 F14 126.6(8) . . ?
F15 C11 F14 103.9(9) . . ?
F14B C11 F13 87.2(9) . . ?
F13B C11 F13 33.0(6) . . ?
F15 C11 F13 101.5(9) . . ?
F14 C11 F13 113.3(9) . . ?
F14B C11 F15B 111.5(10) . . ?
F13B C11 F15B 95.5(9) . . ?
F15 C11 F15B 27.6(7) . . ?
F14 C11 F15B 81.7(8) . . ?
F13 C11 F15B 126.1(10) . . ?
F14B C11 C12 112.6(7) . . ?
F13B C11 C12 116.7(8) . . ?
F15 C11 C12 111.2(8) . . ?
F14 C11 C12 114.9(6) . . ?
F13 C11 C12 111.0(9) . . ?
F15B C11 C12 107.2(8) . . ?
O5 C12 C13 129.6(6) . . ?
O5 C12 C11 112.9(6) . . ?
C13 C12 C11 117.5(6) . . ?
C12 C13 C14 120.7(6) . . ?
O6 C14 C13 129.2(6) . . ?
O6 C14 C15 111.5(7) . . ?
C13 C14 C15 119.3(6) . . ?
F18B C15 F17B 119.8(16) . . ?
F18B C15 F16 117.1(13) . . ?
F17B C15 F16 57.8(9) . . ?
F18B C15 F18 17.6(12) . . ?
F17B C15 F18 123.5(12) . . ?
F16 C15 F18 134.6(9) . . ?
F18B C15 F17 101.0(14) . . ?
F17B C15 F17 36.2(8) . . ?
F16 C15 F17 93.6(9) . . ?
F18 C15 F17 95.8(8) . . ?
F18B C15 F16B 77.9(12) . . ?
F17B C15 F16B 105.0(10) . . ?
F16 C15 F16B 51.2(7) . . ?
F18 C15 F16B 93.5(8) . . ?
F17 C15 F16B 134.8(8) . . ?
F18B C15 C14 119.7(13) . . ?
F17B C15 C14 116.2(10) . . ?
F16 C15 C14 110.1(8) . . ?
F18 C15 C14 107.4(7) . . ?
F17 C15 C14 111.4(7) . . ?
F16B C15 C14 107.6(8) . . ?
C18 C17 O7 114.6(8) . . ?
O8 C18 C17 111.3(9) . . ?
O8 C19 C20 110.9(7) . . ?
O9 C20 C19 104.9(7) . . ?
Nd1 F19 Nd1 110.88(12) 2_776 . ?
Nd1 F19 K1 111.22(11) 2_776 2_776 ?
Nd1 F19 K1 117.14(11) . 2_776 ?
F38 Nd2 F38 69.51(11) . 2_665 ?
F38 Nd2 O16 135.72(11) . . ?
F38 Nd2 O16 79.10(12) 2_665 . ?
F38 Nd2 O13 142.70(11) . . ?
F38 Nd2 O13 146.46(11) 2_665 . ?
O16 Nd2 O13 76.96(13) . . ?
F38 Nd2 O11 116.83(11) . . ?
F38 Nd2 O11 75.94(11) 2_665 . ?
O16 Nd2 O11 83.13(13) . . ?
O13 Nd2 O11 78.16(12) . . ?
F38 Nd2 O12 78.92(12) . . ?
F38 Nd2 O12 113.77(12) 2_665 . ?
O16 Nd2 O12 144.00(13) . . ?
O13 Nd2 O12 75.40(13) . . ?
O11 Nd2 O12 68.99(12) . . ?
F38 Nd2 O14 78.35(11) . . ?
F38 Nd2 O14 141.82(11) 2_665 . ?
O16 Nd2 O14 113.15(13) . . ?
O13 Nd2 O14 70.32(12) . . ?
O11 Nd2 O14 139.18(11) . . ?
O12 Nd2 O14 78.29(12) . . ?
F38 Nd2 O15 74.54(11) . . ?
F38 Nd2 O15 80.04(11) 2_665 . ?
O16 Nd2 O15 69.82(12) . . ?
O13 Nd2 O15 112.62(12) . . ?
O11 Nd2 O15 146.69(12) . . ?
O12 Nd2 O15 143.21(12) . . ?
O14 Nd2 O15 71.81(11) . . ?
F38 K2 O18 131.46(14) . . ?
F38 K2 O17 72.10(12) . . ?
O18 K2 O17 60.10(16) . . ?
F38 K2 O19 168.61(13) . . ?
O18 K2 O19 59.92(16) . . ?
O17 K2 O19 119.16(15) . . ?
F38 K2 O14 65.63(9) . . ?
O18 K2 O14 115.09(13) . . ?
O17 K2 O14 85.02(13) . . ?
O19 K2 O14 111.77(13) . . ?
F38 K2 O15 61.55(9) . . ?
O18 K2 O15 164.71(14) . . ?
O17 K2 O15 129.79(13) . . ?
O19 K2 O15 107.29(13) . . ?
O14 K2 O15 59.70(10) . . ?
F38 K2 O11 62.14(9) . 2_665 ?
O18 K2 O11 114.61(13) . 2_665 ?
O17 K2 O11 97.81(13) . 2_665 ?
O19 K2 O11 115.09(12) . 2_665 ?
O14 K2 O11 123.61(10) . 2_665 ?
O15 K2 O11 77.58(10) . 2_665 ?
C23 O11 Nd2 130.0(3) . . ?
C23 O11 K2 119.9(3) . 2_665 ?
Nd2 O11 K2 104.57(12) . 2_665 ?
C25 O12 Nd2 131.5(4) . . ?
C28 O13 Nd2 136.4(3) . . ?
C30 O14 Nd2 134.1(3) . . ?
C30 O14 K2 130.0(3) . . ?
Nd2 O14 K2 95.85(11) . . ?
C33 O15 Nd2 132.8(3) . . ?
C33 O15 K2 132.5(3) . . ?
Nd2 O15 K2 93.73(11) . . ?
C35 O16 Nd2 135.5(3) . . ?
C37 O17 C38 111.5(6) . . ?
C37 O17 K2 122.0(4) . . ?
C38 O17 K2 117.1(5) . . ?
C40 O18 C39 114.0(6) . . ?
C40 O18 K2 112.5(5) . . ?
C39 O18 K2 107.7(4) . . ?
C42 O19 C41 112.8(6) . . ?
C42 O19 K2 123.5(5) . . ?
C41 O19 K2 115.6(5) . . ?
F21 C22 F20 107.8(6) . . ?
F21 C22 F22 106.7(6) . . ?
F20 C22 F22 105.4(6) . . ?
F21 C22 C23 110.9(5) . . ?
F20 C22 C23 114.7(6) . . ?
F22 C22 C23 111.0(5) . . ?
C22 F22 K2 119.5(3) . 2_665 ?
O11 C23 C24 128.6(5) . . ?
O11 C23 C22 112.8(5) . . ?
C24 C23 C22 118.5(5) . . ?
C23 C24 C25 121.0(5) . . ?
O12 C25 C24 127.0(5) . . ?
O12 C25 C26 114.4(5) . . ?
C24 C25 C26 118.6(5) . . ?
F25 C26 F24 108.8(7) . . ?
F25 C26 F23 108.1(6) . . ?
F24 C26 F23 104.0(6) . . ?
F25 C26 C25 110.0(6) . . ?
F24 C26 C25 112.3(6) . . ?
F23 C26 C25 113.4(5) . . ?
F27 C27 F26 107.9(5) . . ?
F27 C27 F28 105.9(6) . . ?
F26 C27 F28 107.4(5) . . ?
F27 C27 C28 109.8(5) . . ?
F26 C27 C28 114.2(5) . . ?
F28 C27 C28 111.3(5) . . ?
O13 C28 C29 128.3(5) . . ?
O13 C28 C27 113.4(5) . . ?
C29 C28 C27 118.3(5) . . ?
C28 C29 C30 121.5(5) . . ?
O14 C30 C29 128.6(5) . . ?
O14 C30 C31 114.1(5) . . ?
C29 C30 C31 117.2(5) . . ?
F29 C31 F31 107.8(6) . . ?
F29 C31 F30 105.7(6) . . ?
F31 C31 F30 107.2(5) . . ?
F29 C31 C30 110.4(5) . . ?
F31 C31 C30 114.3(5) . . ?
F30 C31 C30 111.0(5) . . ?
C31 F30 K2 115.5(4) . . ?
O15 C33 C34 128.9(5) . . ?
O15 C33 C32 114.8(4) . . ?
C34 C33 C32 116.2(5) . . ?
C33 C34 C35 120.8(5) . . ?
O16 C35 C34 127.6(5) . . ?
O16 C35 C36 114.5(5) . . ?
C34 C35 C36 117.8(5) . . ?
F37 C36 F35 107.7(5) . . ?
F37 C36 F36 107.4(5) . . ?
F35 C36 F36 106.3(5) . . ?
F37 C36 C35 110.4(5) . . ?
F35 C36 C35 111.8(5) . . ?
F36 C36 C35 112.9(5) . . ?
O17 C38 C39 110.0(6) . . ?
O18 C39 C38 107.9(6) . . ?
O18 C39 K2 49.2(3) . . ?
C38 C39 K2 84.9(4) . . ?
O18 C40 C41 110.2(7) . . ?
O19 C41 C40 111.0(6) . . ?
C48 C43 C44 117.0(9) . . ?
C48 C43 C49 121.6(9) . . ?
C44 C43 C49 121.4(9) . . ?
C45 C44 C43 121.9(8) . . ?
C46 C45 C44 121.2(8) . . ?
C45 C46 C47 118.8(10) . . ?
C46 C47 C48 120.5(10) . . ?
C43 C48 C47 120.7(9) . . ?
Nd2 F38 Nd2 110.49(11) . 2_665 ?
Nd2 F38 K2 105.03(11) . . ?
Nd2 F38 K2 116.87(11) 2_665 . ?

loop_
_geom_bond_atom_site_label_1
_geom_bond_atom_site_label_2
_geom_bond_distance
_geom_bond_site_symmetry_2
_geom_bond_publ_flag
Nd1 F19 2.307(3) 2_776 ?
Nd1 F19 2.326(3) . ?
Nd1 O6 2.431(4) . ?
Nd1 O3 2.433(4) . ?
Nd1 O2 2.438(4) . ?
Nd1 O1 2.461(4) . ?
Nd1 O5 2.473(4) . ?
Nd1 O4 2.474(3) . ?
K1 F19 2.647(3) 2_776 ?
K1 O9 2.774(6) . ?
K1 O8 2.801(7) . ?
K1 O7 2.814(6) . ?
K1 O4 2.908(4) . ?
K1 O1 2.933(4) 2_776 ?
K1 F11 3.015(4) . ?
O1 C2 1.255(6) . ?
O1 K1 2.933(4) 2_776 ?
O2 C4 1.253(6) . ?
O3 C7 1.246(7) . ?
O4 C9 1.245(6) . ?
O5 C12 1.241(7) . ?
O6 C14 1.231(8) . ?
O7 C16 1.352(14) . ?
O7 C17 1.433(12) . ?
O8 C19 1.396(12) . ?
O8 C18 1.397(11) . ?
O9 C21 1.422(9) . ?
O9 C20 1.472(9) . ?
C32 F32 1.330(6) . ?
C32 F33 1.330(6) . ?
C32 F34 1.340(6) . ?
C32 C33 1.544(7) . ?
F34 K2 3.027(4) . ?
C1 F3 1.306(7) . ?
C1 F2 1.310(6) . ?
C1 F1 1.311(7) . ?
C1 C2 1.532(8) . ?
F1 K1 3.394(7) 2_776 ?
C2 C3 1.394(8) . ?
C3 C4 1.385(8) . ?
C4 C5 1.533(8) . ?
C5 F5 1.312(7) . ?
C5 F6 1.325(6) . ?
C5 F4 1.335(7) . ?
C6 F9 1.303(7) . ?
C6 F8 1.311(8) . ?
C6 F7 1.330(8) . ?
C6 C7 1.525(8) . ?
C7 C8 1.388(8) . ?
C8 C9 1.400(8) . ?
C9 C10 1.522(8) . ?
C10 F11 1.324(7) . ?
C10 F12 1.329(6) . ?
C10 F10 1.338(7) . ?
C11 F14B 1.250(12) . ?
C11 F13B 1.283(12) . ?
C11 F15 1.310(11) . ?
C11 F14 1.330(9) . ?
C11 F13 1.354(11) . ?
C11 F15B 1.482(17) . ?
C11 C12 1.550(9) . ?
C12 C13 1.383(9) . ?
C13 C14 1.395(10) . ?
C14 C15 1.562(10) . ?
C15 F18B 1.095(19) . ?
C15 F17B 1.118(15) . ?
C15 F16 1.316(10) . ?
C15 F18 1.356(10) . ?
C15 F17 1.429(11) . ?
C15 F16B 1.464(13) . ?
C17 C18 1.418(15) . ?
C19 C20 1.524(13) . ?
F19 Nd1 2.307(3) 2_776 ?
F19 K1 2.647(3) 2_776 ?
Nd2 F38 2.316(3) . ?
Nd2 F38 2.338(3) 2_665 ?
Nd2 O16 2.419(4) . ?
Nd2 O13 2.425(3) . ?
Nd2 O11 2.444(3) . ?
Nd2 O12 2.455(4) . ?
Nd2 O14 2.482(3) . ?
Nd2 O15 2.486(3) . ?
K2 F38 2.707(3) . ?
K2 O18 2.772(5) . ?
K2 O17 2.795(5) . ?
K2 O19 2.847(5) . ?
K2 O14 2.885(4) . ?
K2 O15 2.967(4) . ?
K2 O11 2.979(4) 2_665 ?
O11 C23 1.257(6) . ?
O11 K2 2.979(4) 2_665 ?
O12 C25 1.257(7) . ?
O13 C28 1.248(6) . ?
O14 C30 1.254(6) . ?
O15 C33 1.252(6) . ?
O16 C35 1.255(7) . ?
O17 C37 1.402(9) . ?
O17 C38 1.420(8) . ?
O18 C40 1.398(10) . ?
O18 C39 1.437(10) . ?
O19 C42 1.418(10) . ?
O19 C41 1.421(9) . ?
C22 F21 1.309(8) . ?
C22 F20 1.320(7) . ?
C22 F22 1.324(7) . ?
C22 C23 1.527(8) . ?
F22 K2 3.159(5) 2_665 ?
C23 C24 1.376(8) . ?
C24 C25 1.392(8) . ?
C25 C26 1.532(8) . ?
C26 F25 1.285(7) . ?
C26 F24 1.309(8) . ?
C26 F23 1.322(7) . ?
C27 F27 1.315(7) . ?
C27 F26 1.316(6) . ?
C27 F28 1.320(7) . ?
C27 C28 1.540(8) . ?
C28 C29 1.389(8) . ?
C29 C30 1.390(8) . ?
C30 C31 1.544(8) . ?
C31 F29 1.301(7) . ?
C31 F31 1.306(6) . ?
C31 F30 1.312(7) . ?
C33 C34 1.386(7) . ?
C34 C35 1.403(8) . ?
C35 C36 1.536(8) . ?
C36 F37 1.319(7) . ?
C36 F35 1.321(7) . ?
C36 F36 1.330(7) . ?
C38 C39 1.481(12) . ?
C40 C41 1.472(13) . ?
C43 C48 1.372(14) . ?
C43 C44 1.373(10) . ?
C43 C49 1.519(13) . ?
C44 C45 1.368(11) . ?
C45 C46 1.344(13) . ?
C46 C47 1.364(16) . ?
C47 C48 1.397(17) . ?
F38 Nd2 2.338(3) 2_665 ?
